data_2239328
loop_
_publ_author_name
'Lough, Alan J.'
'Nagireddy, Jaipal R.'
'Tam, William'

_publ_section_title
;
 5,8-Dimethoxy-3,9-dimethyl-3a,4,9,9a-tetrahydro-4,9-epoxynaphtho[2,3-<i>d</i>]isoxazole
;
_journal_coeditor_code IS5351
_journal_issue 5
_journal_name_full 'Acta Crystallographica Section E'
_journal_page_first o544
_journal_paper_doi 10.1107/S1600536814007752
_journal_volume 70
_journal_year 2014
_chemical_formula_iupac 'C15 H17 N O4'
_chemical_formula_moiety 'C15 H17 N O4'
_chemical_formula_sum 'C15 H17 N O4'
_chemical_formula_weight 275.29
_chemical_name_systematic 5,8-Dimethoxy-3,9-dimethyl-3a,4,9,9a-tetrahydro-4,9-epoxynaphtho[2,3-<i>d</i>]isoxazole
_space_group_crystal_system monoclinic
_space_group_IT_number 14
_space_group_name_Hall '-P 2yn'
_space_group_name_H-M_alt 'P 1 21/n 1'
_symmetry_space_group_name_Hall '-P 2yn'
_symmetry_space_group_name_H-M 'P 1 21/n 1'
_atom_sites_solution_hydrogens geom
_audit_creation_method SHELXL-2013
_cell_angle_alpha 90
_cell_angle_beta 104.835(3)
_cell_angle_gamma 90
_cell_formula_units_Z 4
_cell_length_a 9.0608(12)
_cell_length_b 14.3998(17)
_cell_length_c 10.1631(12)
_cell_measurement_reflns_used 2761
_cell_measurement_temperature 147(2)
_cell_measurement_theta_max 27.49
_cell_measurement_theta_min 2.51
_cell_volume 1281.8(3)
_computing_cell_refinement 'SAINT (Bruker, 2012)'
_computing_data_collection 'APEX2 (Bruker, 2012)'
_computing_data_reduction 'SAINT (Bruker, 2012)'
_computing_molecular_graphics 'PLATON (Spek, 2009)'
_computing_publication_material 'SHELXTL (Sheldrick, 2008)'
_computing_structure_refinement 'SHELXL2013 (Sheldrick, 2008)'
_computing_structure_solution 'SHELXS97 (Sheldrick, 2008)'
_diffrn_ambient_temperature 147(2)
_diffrn_measured_fraction_theta_full 1.000
_diffrn_measured_fraction_theta_max 0.999
_diffrn_measurement_device_type 'Bruker Kappa APEX DUO CCD'
_diffrn_measurement_method '\f and \w scans'
_diffrn_radiation_type MoK\a
_diffrn_radiation_wavelength 0.71073
_diffrn_reflns_av_R_equivalents 0.0410
_diffrn_reflns_limit_h_max 11
_diffrn_reflns_limit_h_min -11
_diffrn_reflns_limit_k_max 17
_diffrn_reflns_limit_k_min -18
_diffrn_reflns_limit_l_max 13
_diffrn_reflns_limit_l_min -11
_diffrn_reflns_number 11844
_diffrn_reflns_theta_full 25.242
_diffrn_reflns_theta_max 27.496
_diffrn_reflns_theta_min 2.510
_exptl_absorpt_coefficient_mu 0.104
_exptl_absorpt_correction_T_max 0.7456
_exptl_absorpt_correction_T_min 0.6603
_exptl_absorpt_correction_type multi-scan
_exptl_absorpt_process_details '(SADABS; Bruker, 2012)'
_exptl_crystal_colour colourless
_exptl_crystal_density_diffrn 1.427
_exptl_crystal_description needle
_exptl_crystal_F_000 584
_exptl_crystal_size_max 0.320
_exptl_crystal_size_mid 0.160
_exptl_crystal_size_min 0.140
_refine_diff_density_max 0.277
_refine_diff_density_min -0.218
_refine_ls_extinction_method none
_refine_ls_goodness_of_fit_ref 1.046
_refine_ls_hydrogen_treatment constr
_refine_ls_matrix_type full
_refine_ls_number_parameters 185
_refine_ls_number_reflns 2937
_refine_ls_number_restraints 0
_refine_ls_restrained_S_all 1.046
_refine_ls_R_factor_all 0.0554
_refine_ls_R_factor_gt 0.0393
_refine_ls_shift/su_max 0.000
_refine_ls_shift/su_mean 0.000
_refine_ls_structure_factor_coef Fsqd
_refine_ls_weighting_details 'w=1/[\s^2^(Fo^2^)+(0.0459P)^2^+0.2574P] where P=(Fo^2^+2Fc^2^)/3'
_refine_ls_weighting_scheme calc
_refine_ls_wR_factor_gt 0.0899
_refine_ls_wR_factor_ref 0.0967
_reflns_number_gt 2271
_reflns_number_total 2937
_reflns_threshold_expression I>2\s(I)
_cod_data_source_file is5351sup1.cif
_cod_data_source_block I
_cod_database_code 2239328
_cod_database_fobs_code 2239328
_shelx_space_group_comment
;
The symmetry employed for this shelxl refinement is uniquely defined
by the following loop, which should always be used as a source of
symmetry information in preference to the above space-group names.
They are only intended as comments.
;
_shelx_estimated_absorpt_t_min 0.968
_shelx_estimated_absorpt_t_max 0.986
_shelxl_version_number 2.013

loop_
_space_group_symop_operation_xyz
'x, y, z'
'-x+1/2, y+1/2, -z+1/2'
'-x, -y, -z'
'x-1/2, -y-1/2, z-1/2'

loop_
_atom_site_type_symbol
_atom_site_label
_atom_site_fract_x
_atom_site_fract_y
_atom_site_fract_z
_atom_site_U_iso_or_equiv
_atom_site_adp_type
_atom_site_calc_flag
_atom_site_occupancy
O O1 0.50314(11) 0.25637(7) 0.36251(9) 0.0158(2) Uani d 1
O O2 0.59142(11) 0.27152(7) 0.66027(10) 0.0199(2) Uani d 1
O O3 0.27204(11) 0.49102(7) 0.15675(10) 0.0217(2) Uani d 1
O O4 0.89378(11) 0.43196(7) 0.37701(10) 0.0205(2) Uani d 1
N N1 0.44029(14) 0.24274(9) 0.65909(12) 0.0200(3) Uani d 1
C C1 0.39743(15) 0.33293(10) 0.34640(13) 0.0147(3) Uani d 1
H H1A 0.2909 0.3190 0.2927 0.018 Uiso calc 1
C C2 0.63942(15) 0.30606(9) 0.43544(13) 0.0147(3) Uani d 1
C C3 0.77661(17) 0.24375(10) 0.46760(15) 0.0201(3) Uani d 1
H H3A 0.8081 0.2309 0.3841 0.030 Uiso calc 1
H H3B 0.7510 0.1853 0.5060 0.030 Uiso calc 1
H H3C 0.8603 0.2743 0.5338 0.030 Uiso calc 1
C C4 0.58557(15) 0.34340(10) 0.55933(13) 0.0148(3) Uani d 1
H H4A 0.6418 0.4007 0.5992 0.018 Uiso calc 1
C C5 0.41454(15) 0.36162(10) 0.49764(13) 0.0141(3) Uani d 1
H H5A 0.3833 0.4272 0.5086 0.017 Uiso calc 1
C C6 0.34470(16) 0.29242(10) 0.57416(14) 0.0162(3) Uani d 1
C C7 0.17703(16) 0.27995(11) 0.55319(15) 0.0203(3) Uani d 1
H H7A 0.1580 0.2282 0.6092 0.030 Uiso calc 1
H H7B 0.1300 0.2665 0.4570 0.030 Uiso calc 1
H H7C 0.1328 0.3369 0.5795 0.030 Uiso calc 1
C C8 0.47998(16) 0.40647(10) 0.28645(13) 0.0145(3) Uani d 1
C C9 0.42749(16) 0.48105(10) 0.20091(14) 0.0163(3) Uani d 1
C C10 0.53678(17) 0.53792(10) 0.16776(14) 0.0178(3) Uani d 1
H H10A 0.5052 0.5885 0.1070 0.021 Uiso calc 1
C C11 0.69228(17) 0.52157(10) 0.22265(14) 0.0182(3) Uani d 1
H H11A 0.7647 0.5609 0.1976 0.022 Uiso calc 1
C C12 0.74383(16) 0.44869(10) 0.31354(13) 0.0153(3) Uani d 1
C C13 0.63422(15) 0.39029(9) 0.34279(13) 0.0144(3) Uani d 1
C C14 0.21634(18) 0.57380(10) 0.08270(15) 0.0220(3) Uani d 1
H H14A 0.1046 0.5751 0.0622 0.033 Uiso calc 1
H H14B 0.2481 0.5748 -0.0025 0.033 Uiso calc 1
H H14C 0.2581 0.6282 0.1376 0.033 Uiso calc 1
C C15 1.00530(17) 0.47219(11) 0.31725(16) 0.0227(3) Uani d 1
H H15A 1.1070 0.4499 0.3652 0.034 Uiso calc 1
H H15B 1.0019 0.5400 0.3244 0.034 Uiso calc 1
H H15C 0.9835 0.4543 0.2212 0.034 Uiso calc 1

loop_
_atom_site_aniso_label
_atom_site_aniso_U_11
_atom_site_aniso_U_22
_atom_site_aniso_U_33
_atom_site_aniso_U_12
_atom_site_aniso_U_13
_atom_site_aniso_U_23
O1 0.0159(5) 0.0130(5) 0.0180(5) -0.0010(4) 0.0035(4) -0.0021(4)
O2 0.0152(5) 0.0255(6) 0.0188(5) 0.0024(4) 0.0042(4) 0.0073(4)
O3 0.0169(5) 0.0212(6) 0.0255(5) 0.0018(4) 0.0029(4) 0.0078(4)
O4 0.0145(5) 0.0259(6) 0.0217(5) -0.0024(4) 0.0057(4) 0.0032(4)
N1 0.0188(6) 0.0216(7) 0.0211(6) -0.0009(5) 0.0077(5) 0.0020(5)
C1 0.0149(7) 0.0139(7) 0.0149(6) -0.0003(5) 0.0031(5) -0.0003(5)
C2 0.0140(7) 0.0143(7) 0.0161(6) -0.0012(5) 0.0044(5) -0.0019(5)
C3 0.0192(8) 0.0183(7) 0.0240(7) 0.0035(6) 0.0077(6) 0.0010(6)
C4 0.0161(7) 0.0142(7) 0.0144(6) 0.0005(5) 0.0043(5) 0.0010(5)
C5 0.0140(7) 0.0133(7) 0.0153(6) -0.0003(5) 0.0044(5) -0.0005(5)
C6 0.0197(7) 0.0140(7) 0.0159(6) -0.0006(6) 0.0065(5) -0.0013(5)
C7 0.0180(8) 0.0220(8) 0.0228(7) -0.0016(6) 0.0088(6) 0.0004(6)
C8 0.0171(7) 0.0139(7) 0.0135(6) -0.0013(5) 0.0055(5) -0.0025(5)
C9 0.0171(7) 0.0177(7) 0.0140(6) 0.0011(6) 0.0035(5) -0.0008(5)
C10 0.0241(8) 0.0148(7) 0.0149(6) 0.0005(6) 0.0058(6) 0.0009(5)
C11 0.0219(8) 0.0173(7) 0.0176(7) -0.0046(6) 0.0092(6) -0.0027(6)
C12 0.0151(7) 0.0175(7) 0.0144(6) -0.0007(6) 0.0060(5) -0.0031(5)
C13 0.0178(7) 0.0133(7) 0.0127(6) 0.0007(5) 0.0048(5) -0.0026(5)
C14 0.0232(8) 0.0204(8) 0.0209(7) 0.0060(6) 0.0029(6) 0.0048(6)
C15 0.0165(7) 0.0279(8) 0.0256(8) -0.0038(6) 0.0091(6) 0.0005(6)

loop_
_atom_type_symbol
_atom_type_description
_atom_type_scat_dispersion_real
_atom_type_scat_dispersion_imag
_atom_type_scat_source
C C 0.0033 0.0016 'International Tables Vol C Tables 4.2.6.8 and 6.1.1.4'
H H 0.0000 0.0000 'International Tables Vol C Tables 4.2.6.8 and 6.1.1.4'
N N 0.0061 0.0033 'International Tables Vol C Tables 4.2.6.8 and 6.1.1.4'
O O 0.0106 0.0060 'International Tables Vol C Tables 4.2.6.8 and 6.1.1.4'

loop_
_geom_angle_atom_site_label_1
_geom_angle_atom_site_label_2
_geom_angle_atom_site_label_3
_geom_angle
C1 O1 C2 97.72(10)
N1 O2 C4 109.89(10)
C9 O3 C14 116.97(11)
C12 O4 C15 116.97(11)
C6 N1 O2 109.07(11)
O1 C1 C8 101.45(10)
O1 C1 C5 101.24(10)
C8 C1 C5 106.07(11)
O1 C1 H1A 115.4
C8 C1 H1A 115.4
C5 C1 H1A 115.4
O1 C2 C3 111.39(11)
O1 C2 C13 100.84(10)
C3 C2 C13 120.13(12)
O1 C2 C4 100.42(10)
C3 C2 C4 116.36(11)
C13 C2 C4 104.91(11)
C2 C3 H3A 109.5
C2 C3 H3B 109.5
H3A C3 H3B 109.5
C2 C3 H3C 109.5
H3A C3 H3C 109.5
H3B C3 H3C 109.5
O2 C4 C5 105.12(11)
O2 C4 C2 111.31(11)
C5 C4 C2 102.75(10)
O2 C4 H4A 112.3
C5 C4 H4A 112.3
C2 C4 H4A 112.3
C6 C5 C4 100.96(11)
C6 C5 C1 112.71(11)
C4 C5 C1 101.07(11)
C6 C5 H5A 113.6
C4 C5 H5A 113.6
C1 C5 H5A 113.6
N1 C6 C7 121.36(13)
N1 C6 C5 114.85(13)
C7 C6 C5 123.78(12)
C6 C7 H7A 109.5
C6 C7 H7B 109.5
H7A C7 H7B 109.5
C6 C7 H7C 109.5
H7A C7 H7C 109.5
H7B C7 H7C 109.5
C9 C8 C13 122.42(13)
C9 C8 C1 132.02(13)
C13 C8 C1 105.43(12)
O3 C9 C8 116.40(12)
O3 C9 C10 126.44(13)
C8 C9 C10 117.16(13)
C9 C10 C11 120.80(13)
C9 C10 H10A 119.6
C11 C10 H10A 119.6
C10 C11 C12 121.55(13)
C10 C11 H11A 119.2
C12 C11 H11A 119.2
O4 C12 C13 118.06(12)
O4 C12 C11 124.58(13)
C13 C12 C11 117.35(13)
C8 C13 C12 120.62(13)
C8 C13 C2 104.85(12)
C12 C13 C2 134.47(13)
O3 C14 H14A 109.5
O3 C14 H14B 109.5
H14A C14 H14B 109.5
O3 C14 H14C 109.5
H14A C14 H14C 109.5
H14B C14 H14C 109.5
O4 C15 H15A 109.5
O4 C15 H15B 109.5
H15A C15 H15B 109.5
O4 C15 H15C 109.5
H15A C15 H15C 109.5
H15B C15 H15C 109.5

loop_
_geom_bond_atom_site_label_1
_geom_bond_atom_site_label_2
_geom_bond_distance
O1 C1 1.4420(16)
O1 C2 1.4550(16)
O2 N1 1.4278(16)
O2 C4 1.4487(16)
O3 C9 1.3719(17)
O3 C14 1.4309(17)
O4 C12 1.3680(17)
O4 C15 1.4282(17)
N1 C6 1.2744(19)
C1 C8 1.5118(18)
C1 C5 1.5605(18)
C1 H1A 1.0000
C2 C3 1.4997(19)
C2 C13 1.5288(19)
C2 C4 1.5580(18)
C3 H3A 0.9800
C3 H3B 0.9800
C3 H3C 0.9800
C4 C5 1.5381(18)
C4 H4A 1.0000
C5 C6 1.5001(19)
C5 H5A 1.0000
C6 C7 1.490(2)
C7 H7A 0.9800
C7 H7B 0.9800
C7 H7C 0.9800
C8 C9 1.387(2)
C8 C13 1.3877(19)
C9 C10 1.391(2)
C10 C11 1.396(2)
C10 H10A 0.9500
C11 C12 1.397(2)
C11 H11A 0.9500
C12 C13 1.3903(19)
C14 H14A 0.9800
C14 H14B 0.9800
C14 H14C 0.9800
C15 H15A 0.9800
C15 H15B 0.9800
C15 H15C 0.9800

loop_
_geom_hbond_atom_site_label_D
_geom_hbond_atom_site_label_H
_geom_hbond_atom_site_label_A
_geom_hbond_site_symmetry_A
_geom_hbond_distance_DH
_geom_hbond_distance_HA
_geom_hbond_distance_DA
_geom_hbond_angle_DHA
C1 H1A O2 4_565 1.00 2.35 3.2928(17) 156
C14 H14C O2 3_666 0.98 2.59 3.5340(19) 161

loop_
_geom_torsion_atom_site_label_1
_geom_torsion_atom_site_label_2
_geom_torsion_atom_site_label_3
_geom_torsion_atom_site_label_4
_geom_torsion
C4 O2 N1 C6 -3.33(15)
C2 O1 C1 C8 51.19(11)
C2 O1 C1 C5 -57.97(11)
C1 O1 C2 C3 -179.30(11)
C1 O1 C2 C13 -50.69(11)
C1 O1 C2 C4 56.86(11)
N1 O2 C4 C5 2.76(13)
N1 O2 C4 C2 -107.78(12)
O1 C2 C4 O2 78.42(12)
C3 C2 C4 O2 -41.92(16)
C13 C2 C4 O2 -177.29(11)
O1 C2 C4 C5 -33.63(12)
C3 C2 C4 C5 -153.97(12)
C13 C2 C4 C5 70.66(12)
O2 C4 C5 C6 -1.30(13)
C2 C4 C5 C6 115.27(11)
O2 C4 C5 C1 -117.31(11)
C2 C4 C5 C1 -0.74(13)
O1 C1 C5 C6 -71.58(13)
C8 C1 C5 C6 -177.12(11)
O1 C1 C5 C4 35.38(12)
C8 C1 C5 C4 -70.15(13)
O2 N1 C6 C7 -178.46(12)
O2 N1 C6 C5 2.48(16)
C4 C5 C6 N1 -0.72(15)
C1 C5 C6 N1 106.32(14)
C4 C5 C6 C7 -179.75(13)
C1 C5 C6 C7 -72.71(17)
O1 C1 C8 C9 151.77(14)
C5 C1 C8 C9 -102.85(16)
O1 C1 C8 C13 -32.41(13)
C5 C1 C8 C13 72.97(13)
C14 O3 C9 C8 172.37(12)
C14 O3 C9 C10 -8.0(2)
C13 C8 C9 O3 -177.44(12)
C1 C8 C9 O3 -2.2(2)
C13 C8 C9 C10 2.9(2)
C1 C8 C9 C10 178.11(13)
O3 C9 C10 C11 178.30(13)
C8 C9 C10 C11 -2.1(2)
C9 C10 C11 C12 -0.8(2)
C15 O4 C12 C13 161.27(12)
C15 O4 C12 C11 -19.88(19)
C10 C11 C12 O4 -176.08(12)
C10 C11 C12 C13 2.8(2)
C9 C8 C13 C12 -0.9(2)
C1 C8 C13 C12 -177.18(12)
C9 C8 C13 C2 176.63(12)
C1 C8 C13 C2 0.31(13)
O4 C12 C13 C8 176.95(12)
C11 C12 C13 C8 -1.98(19)
O4 C12 C13 C2 0.3(2)
C11 C12 C13 C2 -178.59(14)
O1 C2 C13 C8 31.49(13)
C3 C2 C13 C8 154.22(12)
C4 C2 C13 C8 -72.49(13)
O1 C2 C13 C12 -151.53(15)
C3 C2 C13 C12 -28.8(2)
C4 C2 C13 C12 104.49(17)
